data_1544280
loop_
_publ_author_name
'Knopf, Ioana'
'Tofan, Daniel'
'Beetstra, Dirk'
'Al-Nezari, Abdulaziz'
'Al-Bahily, Khalid'
'Cummins, Christopher C.'

_publ_section_title
;
 A family of cis-macrocyclic diphosphines: modular, stereoselective
 synthesis and application in catalytic CO2/ethylene coupling
;
_journal_issue 2
_journal_name_full 'Chem. Sci.'
_journal_page_first 1463
_journal_paper_doi 10.1039/C6SC03614G
_journal_volume 8
_journal_year 2017
_chemical_formula_sum 'C27 H46 Ni O2 P2'
_chemical_formula_weight 523.29
_chemical_name_systematic
; 
 ? 
;
_space_group_crystal_system orthorhombic
_space_group_IT_number 19
_space_group_name_Hall 'P 2ac 2ab'
_space_group_name_H-M_alt 'P 21 21 21'
_symmetry_space_group_name_Hall 'P 2ac 2ab'
_symmetry_space_group_name_H-M 'P 21 21 21'
_atom_sites_solution_hydrogens geom
_atom_sites_solution_primary direct
_atom_sites_solution_secondary difmap
_audit_creation_method SHELXL-2013
_audit_update_record
;
2016-05-03 deposited with the CCDC.
2016-10-11 downloaded from the CCDC.
;
_cell_angle_alpha 90
_cell_angle_beta 90
_cell_angle_gamma 90
_cell_formula_units_Z 4
_cell_length_a 9.6408(9)
_cell_length_b 12.6202(12)
_cell_length_c 22.256(2)
_cell_measurement_reflns_used 9988
_cell_measurement_temperature 100(2)
_cell_measurement_theta_max 27.16
_cell_measurement_theta_min 2.30
_cell_volume 2707.9(4)
_computing_cell_refinement 'SAINT 7.46A (Bruker-AXS, 2011)'
_computing_data_collection 'APEX2 v2011.4.0 (Bruker-AXS, 2011)'
_computing_data_reduction 'SAINT 7.46A (Bruker-AXS, 2011)'
_computing_molecular_graphics 'Bruker SHELXTL'
_computing_publication_material 'Bruker SHELXTL'
_computing_structure_refinement 'SHELXL-2013 (Sheldrick, 2013)'
_computing_structure_solution 'SHELXS-97 (Sheldrick, 2008)'
_diffrn_ambient_temperature 100(2)
_diffrn_detector_area_resol_mean 8.3
_diffrn_measured_fraction_theta_full 0.985
_diffrn_measured_fraction_theta_max 0.972
_diffrn_measurement_device_type 'Bruker Smart APEX2 CCD'
_diffrn_measurement_method '\f and \w scans'
_diffrn_radiation_type MoK\a
_diffrn_radiation_wavelength 0.71073
_diffrn_reflns_av_R_equivalents 0.0392
_diffrn_reflns_av_unetI/netI 0.0614
_diffrn_reflns_Laue_measured_fraction_full 0.985
_diffrn_reflns_Laue_measured_fraction_max 0.972
_diffrn_reflns_limit_h_max 12
_diffrn_reflns_limit_h_min -6
_diffrn_reflns_limit_k_max 11
_diffrn_reflns_limit_k_min -16
_diffrn_reflns_limit_l_max 28
_diffrn_reflns_limit_l_min -17
_diffrn_reflns_number 10744
_diffrn_reflns_point_group_measured_fraction_full 0.830
_diffrn_reflns_point_group_measured_fraction_max 0.785
_diffrn_reflns_theta_full 25.242
_diffrn_reflns_theta_max 27.550
_diffrn_reflns_theta_min 1.830
_diffrn_source 'I\mS micro-focus sealed tube, multilayer optics'
_exptl_absorpt_coefficient_mu 0.856
_exptl_absorpt_correction_T_max 0.7456
_exptl_absorpt_correction_T_min 0.6035
_exptl_absorpt_correction_type multi-scan
_exptl_absorpt_process_details 'SADABS (Sheldrick, 2009)'
_exptl_crystal_colour gold
_exptl_crystal_density_diffrn 1.284
_exptl_crystal_density_method 'not measured'
_exptl_crystal_description needle
_exptl_crystal_F_000 1128
_exptl_crystal_size_max 0.380
_exptl_crystal_size_mid 0.130
_exptl_crystal_size_min 0.090
_refine_diff_density_max 1.163
_refine_diff_density_min -0.785
_refine_diff_density_rms 0.083
_refine_ls_abs_structure_details
; 
 Flack x determined using 1151 quotients [(I+)-(I-)]/[(I+)+(I-)] 
 (Parsons and Flack (2004), Acta Cryst. A60, s61). 
;
_refine_ls_abs_structure_Flack -0.013(12)
_refine_ls_extinction_method none
_refine_ls_goodness_of_fit_ref 1.010
_refine_ls_hydrogen_treatment constr
_refine_ls_matrix_type full
_refine_ls_number_parameters 293
_refine_ls_number_reflns 4926
_refine_ls_number_restraints 0
_refine_ls_restrained_S_all 1.010
_refine_ls_R_factor_all 0.0610
_refine_ls_R_factor_gt 0.0477
_refine_ls_shift/su_max 0.001
_refine_ls_shift/su_mean 0.000
_refine_ls_structure_factor_coef Fsqd
_refine_ls_weighting_details 'w=1/[\s^2^(Fo^2^)+(0.0657P)^2^] where P=(Fo^2^+2Fc^2^)/3'
_refine_ls_weighting_scheme calc
_refine_ls_wR_factor_gt 0.1111
_refine_ls_wR_factor_ref 0.1182
_reflns_Friedel_coverage 0.435
_reflns_Friedel_fraction_full 0.626
_reflns_Friedel_fraction_max 0.545
_reflns_number_gt 4051
_reflns_number_total 4926
_reflns_threshold_expression 'I > 2\s(I)'
_cod_data_source_file c6sc03614g2.cif
_cod_data_source_block X8_15156
_cod_depositor_comments 'Adding full bibliography for 1544277--1544280.cif.'
_cod_original_cell_volume 2707.8(4)
_cod_database_code 1544280
_shelx_space_group_comment
; 
The symmetry employed for this shelxl refinement is uniquely defined 
by the following loop, which should always be used as a source of 
symmetry information in preference to the above space-group names. 
They are only intended as comments. 
;
_shelx_estimated_absorpt_t_min 0.737
_shelx_estimated_absorpt_t_max 0.927
_shelxl_version_number 2013-4

loop_
_space_group_symop_operation_xyz
'x, y, z'
'-x+1/2, -y, z+1/2'
'-x, y+1/2, -z+1/2'
'x+1/2, -y+1/2, -z'

loop_
_atom_site_label
_atom_site_type_symbol
_atom_site_fract_x
_atom_site_fract_y
_atom_site_fract_z
_atom_site_U_iso_or_equiv
_atom_site_adp_type
_atom_site_occupancy
_atom_site_site_symmetry_order
_atom_site_calc_flag
_atom_site_refinement_flags_posn
_atom_site_refinement_flags_adp
Ni1 Ni 0.38086(6) 0.51500(5) 0.66283(3) 0.03020(19) Uani 1 1 d . .
P1 P 0.41058(13) 0.43769(10) 0.75279(6) 0.0277(3) Uani 1 1 d . .
P2 P 0.58505(13) 0.47239(9) 0.63567(6) 0.0273(3) Uani 1 1 d . .
O1 O 0.1982(4) 0.5568(3) 0.68428(17) 0.0362(9) Uani 1 1 d . .
O2 O 0.0068(4) 0.6223(3) 0.6441(2) 0.0448(11) Uani 1 1 d . .
C1 C 0.1212(6) 0.5810(4) 0.6393(3) 0.0356(12) Uani 1 1 d . .
C2 C 0.1772(6) 0.5466(5) 0.5783(3) 0.0525(17) Uani 1 1 d . .
H2A H 0.1538 0.4715 0.5705 0.063 Uiso 1 1 calc R U
H2B H 0.1367 0.5907 0.5459 0.063 Uiso 1 1 calc R U
C3 C 0.3291(6) 0.5608(5) 0.5806(3) 0.0459(15) Uani 1 1 d . .
H3A H 0.3545 0.6359 0.5739 0.055 Uiso 1 1 calc R U
H3B H 0.3756 0.5164 0.5500 0.055 Uiso 1 1 calc R U
C11 C 0.4214(5) 0.2930(3) 0.7391(2) 0.0322(12) Uani 1 1 d . .
H11A H 0.5188 0.2696 0.7439 0.039 Uiso 1 1 calc R U
H11B H 0.3647 0.2553 0.7694 0.039 Uiso 1 1 calc R U
C12 C 0.3708(6) 0.2635(3) 0.6764(3) 0.0340(13) Uani 1 1 d . .
C13 C 0.4492(5) 0.2778(4) 0.6279(3) 0.0333(13) Uani 1 1 d . .
C14 C 0.5935(5) 0.3256(4) 0.6325(3) 0.0310(12) Uani 1 1 d . .
H14A H 0.6492 0.3038 0.5972 0.037 Uiso 1 1 calc R U
H14B H 0.6400 0.2986 0.6690 0.037 Uiso 1 1 calc R U
C15 C 0.2216(6) 0.2270(5) 0.6750(3) 0.0423(15) Uani 1 1 d . .
H15A H 0.1601 0.2879 0.6809 0.063 Uiso 1 1 calc R U
H15B H 0.2061 0.1753 0.7072 0.063 Uiso 1 1 calc R U
H15C H 0.2018 0.1940 0.6361 0.063 Uiso 1 1 calc R U
C16 C 0.4014(6) 0.2579(4) 0.5641(3) 0.0431(14) Uani 1 1 d . .
H16A H 0.3100 0.2239 0.5647 0.065 Uiso 1 1 calc R U
H16B H 0.4680 0.2115 0.5438 0.065 Uiso 1 1 calc R U
H16C H 0.3952 0.3255 0.5425 0.065 Uiso 1 1 calc R U
C21 C 0.5602(5) 0.4658(4) 0.8023(2) 0.0280(11) Uani 1 1 d . .
H21A H 0.5778 0.5430 0.8020 0.034 Uiso 1 1 calc R U
H21B H 0.5352 0.4456 0.8439 0.034 Uiso 1 1 calc R U
C22 C 0.6925(5) 0.4095(4) 0.7854(2) 0.0280(12) Uani 1 1 d . .
C23 C 0.7645(5) 0.4329(4) 0.7352(2) 0.0249(11) Uani 1 1 d . .
C24 C 0.7154(5) 0.5167(4) 0.6920(2) 0.0266(10) Uani 1 1 d . .
H24A H 0.7969 0.5450 0.6703 0.032 Uiso 1 1 calc R U
H24B H 0.6749 0.5757 0.7155 0.032 Uiso 1 1 calc R U
C25 C 0.7350(5) 0.3245(4) 0.8291(2) 0.0319(12) Uani 1 1 d . .
H25A H 0.8141 0.2851 0.8128 0.048 Uiso 1 1 calc R U
H25B H 0.6572 0.2759 0.8356 0.048 Uiso 1 1 calc R U
H25C H 0.7614 0.3571 0.8674 0.048 Uiso 1 1 calc R U
C26 C 0.8971(5) 0.3795(4) 0.7159(2) 0.0303(11) Uani 1 1 d . .
H26A H 0.9193 0.3221 0.7439 0.045 Uiso 1 1 calc R U
H26B H 0.9728 0.4314 0.7157 0.045 Uiso 1 1 calc R U
H26C H 0.8855 0.3503 0.6754 0.045 Uiso 1 1 calc R U
C31 C 0.2590(5) 0.4602(4) 0.8021(3) 0.0323(13) Uani 1 1 d . .
H31 H 0.1747 0.4507 0.7764 0.039 Uiso 1 1 calc R U
C32 C 0.2584(5) 0.5762(4) 0.8232(3) 0.0327(13) Uani 1 1 d . .
H32A H 0.3387 0.5889 0.8500 0.039 Uiso 1 1 calc R U
H32B H 0.2672 0.6238 0.7880 0.039 Uiso 1 1 calc R U
C33 C 0.1243(6) 0.6007(4) 0.8567(3) 0.0428(14) Uani 1 1 d . .
H33A H 0.1264 0.6749 0.8711 0.051 Uiso 1 1 calc R U
H33B H 0.0447 0.5932 0.8289 0.051 Uiso 1 1 calc R U
C34 C 0.1051(6) 0.5269(5) 0.9097(3) 0.0458(14) Uani 1 1 d . .
H34A H 0.0152 0.5421 0.9295 0.055 Uiso 1 1 calc R U
H34B H 0.1798 0.5393 0.9394 0.055 Uiso 1 1 calc R U
C35 C 0.1083(6) 0.4109(4) 0.8895(3) 0.0442(14) Uani 1 1 d . .
H35A H 0.1006 0.3641 0.9250 0.053 Uiso 1 1 calc R U
H35B H 0.0279 0.3967 0.8630 0.053 Uiso 1 1 calc R U
C36 C 0.2418(6) 0.3857(4) 0.8558(3) 0.0402(14) Uani 1 1 d . .
H36A H 0.2395 0.3114 0.8417 0.048 Uiso 1 1 calc R U
H36B H 0.3220 0.3938 0.8833 0.048 Uiso 1 1 calc R U
C41 C 0.6581(5) 0.5214(4) 0.5643(2) 0.0297(11) Uani 1 1 d . .
H41 H 0.5909 0.5028 0.5317 0.036 Uiso 1 1 calc R U
C42 C 0.6687(6) 0.6432(4) 0.5664(2) 0.0330(13) Uani 1 1 d . .
H42A H 0.5765 0.6732 0.5760 0.040 Uiso 1 1 calc R U
H42B H 0.7335 0.6641 0.5988 0.040 Uiso 1 1 calc R U
C43 C 0.7187(6) 0.6884(4) 0.5075(3) 0.0363(13) Uani 1 1 d . .
H43A H 0.7264 0.7664 0.5108 0.044 Uiso 1 1 calc R U
H43B H 0.6508 0.6719 0.4754 0.044 Uiso 1 1 calc R U
C44 C 0.8587(6) 0.6419(4) 0.4912(3) 0.0347(13) Uani 1 1 d . .
H44A H 0.9279 0.6624 0.5219 0.042 Uiso 1 1 calc R U
H44B H 0.8894 0.6709 0.4521 0.042 Uiso 1 1 calc R U
C45 C 0.8511(5) 0.5219(4) 0.4873(2) 0.0353(12) Uani 1 1 d . .
H45A H 0.9442 0.4932 0.4780 0.042 Uiso 1 1 calc R U
H45B H 0.7875 0.5014 0.4544 0.042 Uiso 1 1 calc R U
C46 C 0.7992(6) 0.4742(4) 0.5467(2) 0.0340(12) Uani 1 1 d . .
H46A H 0.8675 0.4885 0.5788 0.041 Uiso 1 1 calc R U
H46B H 0.7904 0.3964 0.5423 0.041 Uiso 1 1 calc R U

loop_
_atom_site_aniso_label
_atom_site_aniso_U_11
_atom_site_aniso_U_22
_atom_site_aniso_U_33
_atom_site_aniso_U_23
_atom_site_aniso_U_13
_atom_site_aniso_U_12
Ni1 0.0314(3) 0.0174(3) 0.0418(4) 0.0019(3) -0.0101(3) 0.0005(3)
P1 0.0270(6) 0.0162(5) 0.0399(8) 0.0015(5) -0.0031(6) 0.0005(5)
P2 0.0347(6) 0.0155(5) 0.0315(7) -0.0003(5) -0.0077(6) -0.0002(6)
O1 0.0343(18) 0.032(2) 0.042(2) 0.0088(18) -0.0105(18) 0.0009(17)
O2 0.0342(19) 0.033(2) 0.067(3) 0.009(2) -0.012(2) 0.0029(18)
C1 0.038(3) 0.024(2) 0.045(3) 0.006(2) 0.002(3) -0.005(3)
C2 0.050(3) 0.045(4) 0.063(4) 0.013(3) -0.013(3) -0.006(3)
C3 0.052(3) 0.034(3) 0.052(4) 0.006(3) -0.012(3) 0.001(3)
C11 0.034(3) 0.014(2) 0.049(3) 0.005(2) -0.003(3) 0.001(2)
C12 0.038(3) 0.013(2) 0.052(4) 0.000(2) -0.012(3) 0.002(2)
C13 0.033(3) 0.017(2) 0.049(4) 0.001(2) -0.006(3) 0.001(2)
C14 0.033(3) 0.019(2) 0.041(3) -0.001(2) -0.006(3) 0.001(2)
C15 0.033(3) 0.033(3) 0.061(4) -0.001(3) -0.006(3) -0.002(2)
C16 0.049(3) 0.030(3) 0.050(4) -0.013(3) -0.009(3) 0.003(3)
C21 0.032(2) 0.019(2) 0.033(3) 0.002(2) -0.004(2) -0.002(2)
C22 0.032(3) 0.022(2) 0.031(3) 0.000(2) -0.005(2) 0.001(2)
C23 0.025(2) 0.019(2) 0.030(3) -0.002(2) -0.005(2) 0.000(2)
C24 0.031(2) 0.020(2) 0.030(3) 0.001(2) -0.006(2) -0.004(2)
C25 0.034(3) 0.029(3) 0.033(3) 0.001(2) -0.002(3) 0.000(2)
C26 0.034(3) 0.026(2) 0.030(3) 0.000(2) -0.003(3) 0.002(2)
C31 0.028(2) 0.021(3) 0.048(3) 0.000(2) 0.002(3) -0.004(2)
C32 0.030(2) 0.023(3) 0.046(3) 0.006(2) 0.006(3) -0.001(2)
C33 0.041(3) 0.031(3) 0.056(4) 0.006(3) 0.012(3) 0.008(3)
C34 0.041(3) 0.048(3) 0.049(3) 0.008(3) 0.018(3) 0.006(3)
C35 0.036(3) 0.038(3) 0.059(4) 0.016(3) 0.004(3) -0.004(3)
C36 0.044(3) 0.031(3) 0.045(4) 0.011(3) -0.002(3) 0.001(3)
C41 0.041(3) 0.017(2) 0.031(3) 0.002(2) -0.010(2) 0.000(2)
C42 0.047(3) 0.018(2) 0.034(3) 0.003(2) -0.009(3) 0.002(2)
C43 0.050(3) 0.024(3) 0.035(3) 0.004(2) -0.011(3) -0.005(3)
C44 0.045(3) 0.027(2) 0.032(3) 0.004(2) -0.005(3) -0.003(2)
C45 0.039(3) 0.030(3) 0.036(3) 0.000(3) 0.000(2) -0.002(3)
C46 0.050(3) 0.018(2) 0.034(3) -0.002(2) -0.002(3) 0.003(3)

loop_
_atom_type_symbol
_atom_type_description
_atom_type_scat_dispersion_real
_atom_type_scat_dispersion_imag
_atom_type_scat_source
C C 0.0033 0.0016 'International Tables Vol C Tables 4.2.6.8 and 6.1.1.4'
H H 0.0000 0.0000 'International Tables Vol C Tables 4.2.6.8 and 6.1.1.4'
O O 0.0106 0.0060 'International Tables Vol C Tables 4.2.6.8 and 6.1.1.4'
P P 0.1023 0.0942 'International Tables Vol C Tables 4.2.6.8 and 6.1.1.4'
Ni Ni 0.3393 1.1124 'International Tables Vol C Tables 4.2.6.8 and 6.1.1.4'

loop_
_geom_angle_atom_site_label_1
_geom_angle_atom_site_label_2
_geom_angle_atom_site_label_3
_geom_angle
O1 Ni1 C3 85.3(2)
O1 Ni1 P2 177.63(12)
C3 Ni1 P2 92.56(19)
O1 Ni1 P1 90.86(12)
C3 Ni1 P1 168.99(18)
P2 Ni1 P1 91.46(5)
C21 P1 C31 103.5(2)
C21 P1 C11 104.0(2)
C31 P1 C11 107.0(2)
C21 P1 Ni1 123.18(17)
C31 P1 Ni1 111.16(19)
C11 P1 Ni1 106.78(18)
C41 P2 C14 106.5(2)
C41 P2 C24 102.8(2)
C14 P2 C24 107.2(2)
C41 P2 Ni1 120.88(17)
C14 P2 Ni1 107.68(18)
C24 P2 Ni1 110.93(17)
C1 O1 Ni1 114.0(3)
O2 C1 O1 123.7(5)
O2 C1 C2 121.2(5)
O1 C1 C2 115.0(5)
C3 C2 C1 106.6(5)
C2 C3 Ni1 104.3(4)
C12 C11 P1 111.9(3)
C13 C12 C15 124.5(5)
C13 C12 C11 121.9(5)
C15 C12 C11 113.5(5)
C12 C13 C16 124.5(5)
C12 C13 C14 121.3(5)
C16 C13 C14 114.0(5)
C13 C14 P2 111.0(3)
C22 C21 P1 114.9(3)
C23 C22 C25 123.4(5)
C23 C22 C21 122.6(5)
C25 C22 C21 113.9(4)
C22 C23 C24 121.4(4)
C22 C23 C26 125.1(5)
C24 C23 C26 113.5(4)
C23 C24 P2 115.6(3)
C36 C31 C32 110.2(5)
C36 C31 P1 117.0(4)
C32 C31 P1 109.3(3)
C33 C32 C31 110.2(4)
C34 C33 C32 111.1(4)
C33 C34 C35 110.9(5)
C36 C35 C34 111.1(5)
C35 C36 C31 110.3(4)
C46 C41 C42 109.6(4)
C46 C41 P2 115.4(3)
C42 C41 P2 109.5(4)
C43 C42 C41 111.8(4)
C42 C43 C44 110.2(4)
C43 C44 C45 110.9(4)
C44 C45 C46 111.0(5)
C45 C46 C41 110.9(4)

loop_
_geom_bond_atom_site_label_1
_geom_bond_atom_site_label_2
_geom_bond_distance
Ni1 O1 1.899(4)
Ni1 C3 1.982(6)
Ni1 P2 2.1283(15)
Ni1 P1 2.2454(15)
P1 C21 1.849(5)
P1 C31 1.849(5)
P1 C11 1.855(5)
P2 C41 1.844(5)
P2 C14 1.855(5)
P2 C24 1.861(5)
O1 C1 1.283(6)
O2 C1 1.225(6)
C1 C2 1.524(9)
C2 C3 1.476(8)
C11 C12 1.524(7)
C12 C13 1.330(7)
C12 C15 1.511(7)
C13 C16 1.513(8)
C13 C14 1.520(7)
C21 C22 1.507(7)
C22 C23 1.349(7)
C22 C25 1.506(7)
C23 C24 1.505(7)
C23 C26 1.507(7)
C31 C36 1.531(7)
C31 C32 1.538(7)
C32 C33 1.524(7)
C33 C34 1.516(7)
C34 C35 1.532(8)
C35 C36 1.523(8)
C41 C46 1.536(7)
C41 C42 1.541(7)
C42 C43 1.509(8)
C43 C44 1.516(7)
C44 C45 1.518(7)
C45 C46 1.535(7)
